data_4513183
loop_
_publ_author_name
'Amombo Noa, Francoise M.'
'Bourne, Susan A.'
'Nassimbeni, Luigi R.'

_publ_section_title
;
 Halogen Bonding in Host--Guest Compounds: Structures and Kinetics of
 Enclathration and Desolvation
;
_journal_issue 7
_journal_name_full 'Crystal Growth &amp; Design'
_journal_page_first 3271
_journal_paper_doi 10.1021/acs.cgd.5b00402
_journal_volume 15
_journal_year 2015
_chemical_formula_moiety 'C2 H4 Cl4 C26 H16 Br4'
_chemical_formula_sum 'C28 H20 Br4 Cl4'
_chemical_formula_weight 817.84
_chemical_name_systematic
;
 Bis dichloromethane tetrakis-(4-bromophenyl)ethylene
;
_space_group_crystal_system orthorhombic
_space_group_IT_number 19
_space_group_name_Hall 'P 2ac 2ab'
_space_group_name_H-M_alt 'P 21 21 21'
_symmetry_space_group_name_Hall 'P 2ac 2ab'
_symmetry_space_group_name_H-M 'P 21 21 21'
_atom_sites_solution_hydrogens geom
_audit_creation_method SHELXL-2012
_cell_angle_alpha 90
_cell_angle_beta 90
_cell_angle_gamma 90
_cell_formula_units_Z 4
_cell_length_a 9.3805(4)
_cell_length_b 15.3256(6)
_cell_length_c 21.0238(8)
_cell_measurement_reflns_used 7255
_cell_measurement_temperature 173(2)
_cell_measurement_theta_max 27.970
_cell_measurement_theta_min 1.644
_cell_volume 3022.4(2)
_computing_cell_refinement 'SAINT-Plus (Bruker, 2004)'
_computing_data_collection 'APEX2 (Bruker, 2005)'
_computing_data_reduction 'SAINT-Plus and XPREP (Bruker 2004)'
_computing_molecular_graphics 'X-seed (Barbour, 1999)'
_computing_publication_material 'SHELXL-2012 (Sheldrick, 2012)'
_computing_structure_refinement 'SHELXL-2012 (Sheldrick, 2012)'
_computing_structure_solution 'SHELXS-2012 (Sheldrick, 2012)'
_diffrn_ambient_temperature 173(2)
_diffrn_measured_fraction_theta_full 1.000
_diffrn_measured_fraction_theta_max 0.996
_diffrn_measurement_device_type 'Bruker Kappa Duo Apex II diffractometer'
_diffrn_measurement_method '1.2\% \f scans and \w scans'
_diffrn_radiation_type MoK\a
_diffrn_radiation_wavelength 0.71073
_diffrn_reflns_av_R_equivalents 0.0505
_diffrn_reflns_av_unetI/netI 0.0393
_diffrn_reflns_laue_measured_fraction_full 1.000
_diffrn_reflns_laue_measured_fraction_max 0.996
_diffrn_reflns_limit_h_max 12
_diffrn_reflns_limit_h_min -12
_diffrn_reflns_limit_k_max 20
_diffrn_reflns_limit_k_min -20
_diffrn_reflns_limit_l_max 27
_diffrn_reflns_limit_l_min -27
_diffrn_reflns_number 37644
_diffrn_reflns_point_group_measured_fraction_full 1.000
_diffrn_reflns_point_group_measured_fraction_max 0.995
_diffrn_reflns_theta_full 25.242
_diffrn_reflns_theta_max 27.970
_diffrn_reflns_theta_min 1.644
_diffrn_source 'fine-focus sealed tube'
_exptl_absorpt_coefficient_mu 5.697
_exptl_absorpt_correction_T_max 0.477
_exptl_absorpt_correction_T_min 0.409
_exptl_absorpt_correction_type multi-scan
_exptl_absorpt_process_details '(SADABS; Sheldrick, 1996)'
_exptl_crystal_colour colourless
_exptl_crystal_density_diffrn 1.797
_exptl_crystal_density_meas ?
_exptl_crystal_density_method 'not measured'
_exptl_crystal_description needles
_exptl_crystal_F_000 1584
_exptl_crystal_size_max 0.150
_exptl_crystal_size_mid 0.140
_exptl_crystal_size_min 0.130
_refine_diff_density_max 0.471
_refine_diff_density_min -0.511
_refine_diff_density_rms 0.070
_refine_ls_abs_structure_details
;
 Flack x determined using 2326 quotients [(I+)-(I-)]/[(I+)+(I-)]
 (Parsons and Flack (2004), Acta Cryst. A60, s61).
;
_refine_ls_abs_structure_Flack -0.008(4)
_refine_ls_extinction_method none
_refine_ls_goodness_of_fit_ref 1.020
_refine_ls_hydrogen_treatment constr
_refine_ls_matrix_type full
_refine_ls_number_parameters 325
_refine_ls_number_reflns 7255
_refine_ls_number_restraints 0
_refine_ls_restrained_S_all 1.020
_refine_ls_R_factor_all 0.0477
_refine_ls_R_factor_gt 0.0326
_refine_ls_shift/su_max 0.000
_refine_ls_shift/su_mean 0.000
_refine_ls_structure_factor_coef Fsqd
_refine_ls_weighting_details
;
 w=1/[\s^2^(Fo^2^)+(0.0245P)^2^+1.6961P]
 where P=(Fo^2^+2Fc^2^)/3
;
_refine_ls_weighting_scheme calc
_refine_ls_wR_factor_gt 0.0622
_refine_ls_wR_factor_ref 0.0665
_reflns_Friedel_coverage 0.784
_reflns_friedel_fraction_full 1.000
_reflns_friedel_fraction_max 0.995
_reflns_number_gt 5969
_reflns_number_total 7255
_reflns_threshold_expression 'I > 2\s(I)'
_cod_data_source_file cg5b00402_si_003.cif
_cod_data_source_block C:\Users\User\Desktop\LUIGI&~1\TOD8IN~1\TOD8_C~1\tch2cl2
_cod_depositor_comments
;
The following automatic conversions were performed:

'_exptl_absorpt_correction_type' value 'Multi-scan' changed to
'multi-scan' according to
/usr/data/users/saulius/crontab/automatic-downloads/rss-feeds/ACS/lib/dictionaries/cif_core.dic
dictionary named 'cif_core.dic' version 2.4.2 from 2011-04-26.

'_exptl_crystal_density_meas' value 'None' was changed to '?' - the
value is perceived as not measured.

Automatic conversion script
Id: cif_fix_values 3271 2015-04-21 07:52:19Z andrius 

 Adding full bibliography for 4513177--4513185.cif.
;
_cod_database_code 4513183
_shelx_space_group_comment
;
The symmetry employed for this shelxl refinement is uniquely defined
by the following loop, which should always be used as a source of
symmetry information in preference to the above space-group names.
They are only intended as comments.
;
_shelx_estimated_absorpt_t_min 0.482
_shelx_estimated_absorpt_t_max 0.525
_shelxl_version_number 2012-9

loop_
_space_group_symop_operation_xyz
'x, y, z'
'-x+1/2, -y, z+1/2'
'x+1/2, -y+1/2, -z'
'-x, y+1/2, -z+1/2'

loop_
_atom_site_label
_atom_site_type_symbol
_atom_site_fract_x
_atom_site_fract_y
_atom_site_fract_z
_atom_site_U_iso_or_equiv
_atom_site_adp_type
_atom_site_occupancy
_atom_site_site_symmetry_order
_atom_site_calc_flag
_atom_site_refinement_flags_posn
_atom_site_refinement_flags_adp
Br24 Br 0.27517(6) 0.44231(4) 0.13694(2) 0.04597(15) Uani 1 1 d . .
Br34 Br 0.55935(7) -0.03677(4) 0.21579(2) 0.05256(17) Uani 1 1 d . .
Br14 Br 0.17456(7) 0.28726(4) -0.33262(2) 0.04526(15) Uani 1 1 d . .
Br44 Br 0.26615(6) -0.25335(3) -0.22588(3) 0.04861(15) Uani 1 1 d . .
Cl2 Cl 0.7700(2) -0.11499(11) -0.00952(8) 0.0700(5) Uani 1 1 d . .
C14 C 0.2093(5) 0.2402(3) -0.2506(2) 0.0308(10) Uani 1 1 d . .
C21 C 0.2974(5) 0.2186(3) -0.01422(19) 0.0261(10) Uani 1 1 d . .
C34 C 0.4935(6) -0.0071(3) 0.1329(2) 0.0355(12) Uani 1 1 d . .
C11 C 0.2677(5) 0.1779(3) -0.1295(2) 0.0252(9) Uani 1 1 d . .
C24 C 0.2867(5) 0.3508(3) 0.0761(2) 0.0318(11) Uani 1 1 d . .
C43 C 0.1839(6) -0.0915(3) -0.1715(2) 0.0369(12) Uani 1 1 d . .
H43 H 0.1000 -0.0987 -0.1962 0.044 Uiso 1 1 calc R U
C41 C 0.3219(5) -0.0085(3) -0.0952(2) 0.0266(10) Uani 1 1 d . .
C42 C 0.1988(5) -0.0199(3) -0.1319(2) 0.0324(11) Uani 1 1 d . .
H42 H 0.1245 0.0221 -0.1297 0.039 Uiso 1 1 calc R U
C16 C 0.1435(5) 0.2243(3) -0.1416(2) 0.0298(10) Uani 1 1 d . .
H16 H 0.0784 0.2348 -0.1078 0.036 Uiso 1 1 calc R U
C2 C 0.3362(5) 0.0653(3) -0.0498(2) 0.0269(9) Uani 1 1 d . .
C31 C 0.3934(5) 0.0394(3) 0.0140(2) 0.0266(10) Uani 1 1 d . .
C22 C 0.3576(5) 0.2998(3) -0.0261(2) 0.0286(10) Uani 1 1 d . .
H22 H 0.4023 0.3101 -0.0660 0.034 Uiso 1 1 calc R U
C36 C 0.5103(5) 0.0811(3) 0.0399(2) 0.0289(10) Uani 1 1 d . .
H36 H 0.5556 0.1266 0.0168 0.035 Uiso 1 1 calc R U
C1 C 0.3019(5) 0.1486(3) -0.0634(2) 0.0251(10) Uani 1 1 d . .
C13 C 0.3332(5) 0.1952(3) -0.2399(2) 0.0324(11) Uani 1 1 d . .
H13 H 0.3990 0.1859 -0.2735 0.039 Uiso 1 1 calc R U
C23 C 0.3540(5) 0.3662(3) 0.0189(2) 0.0312(11) Uani 1 1 d . .
H23 H 0.3971 0.4211 0.0104 0.037 Uiso 1 1 calc R U
C44 C 0.2921(5) -0.1522(3) -0.1745(2) 0.0324(11) Uani 1 1 d . .
C25 C 0.2220(5) 0.2718(3) 0.0892(2) 0.0337(11) Uani 1 1 d . .
H25 H 0.1743 0.2628 0.1285 0.040 Uiso 1 1 calc R U
C35 C 0.5628(5) 0.0576(3) 0.0997(2) 0.0323(11) Uani 1 1 d . .
H35 H 0.6445 0.0855 0.1170 0.039 Uiso 1 1 calc R U
C15 C 0.1123(5) 0.2556(3) -0.2021(2) 0.0304(10) Uani 1 1 d . .
H15 H 0.0267 0.2868 -0.2100 0.037 Uiso 1 1 calc R U
C46 C 0.4278(5) -0.0713(3) -0.1004(2) 0.0322(11) Uani 1 1 d . .
H46 H 0.5120 -0.0651 -0.0758 0.039 Uiso 1 1 calc R U
C33 C 0.3777(6) -0.0506(3) 0.1083(2) 0.0430(13) Uani 1 1 d . .
H33 H 0.3319 -0.0953 0.1320 0.052 Uiso 1 1 calc R U
C12 C 0.3615(5) 0.1631(3) -0.1791(2) 0.0296(10) Uani 1 1 d . .
H12 H 0.4463 0.1308 -0.1716 0.036 Uiso 1 1 calc R U
C45 C 0.4149(5) -0.1423(3) -0.1402(2) 0.0332(11) Uani 1 1 d . .
H45 H 0.4900 -0.1836 -0.1438 0.040 Uiso 1 1 calc R U
C26 C 0.2279(5) 0.2061(3) 0.0443(2) 0.0315(10) Uani 1 1 d . .
H26 H 0.1842 0.1515 0.0532 0.038 Uiso 1 1 calc R U
C32 C 0.3293(6) -0.0279(3) 0.0483(2) 0.0395(12) Uani 1 1 d . .
H32 H 0.2512 -0.0586 0.0303 0.047 Uiso 1 1 calc R U
Cl3 Cl 0.4493(3) 0.39190(12) -0.19466(9) 0.0933(7) Uani 1 1 d . .
Cl4 Cl 0.4767(2) 0.55251(13) -0.12518(9) 0.0806(6) Uani 1 1 d . .
Cl1 Cl 0.5950(3) -0.26705(15) 0.01599(12) 0.1003(7) Uani 1 1 d . .
C27 C 0.7114(11) -0.1894(6) 0.0458(4) 0.097(3) Uani 1 1 d . .
H27A H 0.6635 -0.1576 0.0807 0.116 Uiso 1 1 calc R U
H27B H 0.7952 -0.2196 0.0641 0.116 Uiso 1 1 calc R U
C28 C 0.5014(11) 0.4980(5) -0.1973(3) 0.097(3) Uani 1 1 d . .
H28A H 0.4467 0.5285 -0.2308 0.116 Uiso 1 1 calc R U
H28B H 0.6035 0.5006 -0.2090 0.116 Uiso 1 1 calc R U

loop_
_atom_site_aniso_label
_atom_site_aniso_U_11
_atom_site_aniso_U_22
_atom_site_aniso_U_33
_atom_site_aniso_U_23
_atom_site_aniso_U_13
_atom_site_aniso_U_12
Br24 0.0506(3) 0.0527(3) 0.0346(3) -0.0184(2) -0.0070(2) 0.0073(3)
Br34 0.0761(4) 0.0531(3) 0.0286(3) 0.0070(3) -0.0090(3) 0.0211(3)
Br14 0.0621(4) 0.0452(3) 0.0285(2) 0.0076(2) -0.0063(2) 0.0088(3)
Br44 0.0521(3) 0.0418(3) 0.0520(3) -0.0178(3) -0.0133(3) -0.0013(3)
Cl2 0.0800(13) 0.0622(10) 0.0676(10) 0.0014(8) -0.0246(10) 0.0046(9)
C14 0.042(3) 0.026(2) 0.024(2) 0.0014(18) -0.007(2) -0.001(2)
C21 0.023(3) 0.032(2) 0.023(2) 0.0028(19) -0.0018(18) 0.0025(19)
C34 0.052(3) 0.032(3) 0.023(2) 0.001(2) -0.005(2) 0.009(2)
C11 0.027(2) 0.023(2) 0.026(2) 0.0019(17) -0.0014(19) 0.0019(19)
C24 0.030(3) 0.040(3) 0.026(2) -0.007(2) -0.006(2) 0.006(2)
C43 0.032(3) 0.036(3) 0.043(3) 0.000(2) -0.015(2) -0.003(2)
C41 0.027(2) 0.028(2) 0.025(2) 0.0021(18) -0.0031(19) 0.001(2)
C42 0.029(3) 0.026(2) 0.042(3) 0.002(2) -0.010(2) 0.0015(19)
C16 0.030(3) 0.030(2) 0.029(2) -0.003(2) -0.001(2) 0.004(2)
C2 0.024(2) 0.031(2) 0.025(2) 0.0012(19) -0.0009(19) -0.001(2)
C31 0.028(3) 0.024(2) 0.028(2) -0.0010(19) -0.0008(18) 0.0027(19)
C22 0.026(3) 0.033(3) 0.027(2) 0.003(2) 0.0027(18) 0.003(2)
C36 0.028(3) 0.031(2) 0.028(2) 0.0029(19) -0.0027(19) -0.0004(19)
C1 0.023(3) 0.029(2) 0.024(2) 0.0011(18) 0.0007(18) -0.0006(19)
C13 0.038(3) 0.032(2) 0.027(2) -0.001(2) 0.004(2) 0.003(2)
C23 0.030(3) 0.030(2) 0.034(3) -0.003(2) -0.005(2) -0.002(2)
C44 0.037(3) 0.029(2) 0.030(2) -0.004(2) -0.006(2) -0.002(2)
C25 0.037(3) 0.042(3) 0.023(2) 0.005(2) 0.001(2) 0.007(2)
C35 0.033(3) 0.034(3) 0.030(2) -0.003(2) -0.008(2) 0.006(2)
C15 0.030(2) 0.030(2) 0.032(2) 0.002(2) -0.0043(19) 0.008(2)
C46 0.024(3) 0.040(3) 0.033(2) -0.001(2) -0.007(2) 0.000(2)
C33 0.055(4) 0.033(3) 0.041(3) 0.013(2) 0.000(2) -0.005(3)
C12 0.031(3) 0.029(2) 0.030(2) -0.001(2) -0.002(2) 0.003(2)
C45 0.026(3) 0.036(3) 0.037(3) -0.004(2) -0.004(2) 0.005(2)
C26 0.031(3) 0.035(2) 0.028(2) 0.004(2) 0.001(2) 0.003(2)
C32 0.045(3) 0.034(3) 0.039(3) 0.005(2) -0.007(2) -0.009(2)
Cl3 0.144(2) 0.0559(10) 0.0801(12) -0.0127(9) 0.0472(13) -0.0303(12)
Cl4 0.0867(14) 0.0788(12) 0.0761(12) -0.0256(11) -0.0045(10) 0.0087(11)
Cl1 0.0961(16) 0.0840(15) 0.1209(18) 0.0120(13) -0.0156(14) -0.0134(13)
C27 0.119(8) 0.115(7) 0.056(4) 0.010(5) -0.006(5) -0.007(6)
C28 0.160(9) 0.066(5) 0.064(5) -0.009(4) 0.035(5) -0.046(6)

loop_
_atom_type_symbol
_atom_type_description
_atom_type_scat_dispersion_real
_atom_type_scat_dispersion_imag
_atom_type_scat_source
C C 0.0033 0.0016 'International Tables Vol C Tables 4.2.6.8 and 6.1.1.4'
H H 0.0000 0.0000 'International Tables Vol C Tables 4.2.6.8 and 6.1.1.4'
Cl Cl 0.1484 0.1585 'International Tables Vol C Tables 4.2.6.8 and 6.1.1.4'
Br Br -0.2901 2.4595 'International Tables Vol C Tables 4.2.6.8 and 6.1.1.4'

loop_
_geom_angle_atom_site_label_1
_geom_angle_atom_site_label_2
_geom_angle_atom_site_label_3
_geom_angle
C13 C14 C15 121.5(4)
C13 C14 Br14 119.1(4)
C15 C14 Br14 119.4(3)
C22 C21 C26 117.9(4)
C22 C21 C1 120.5(4)
C26 C21 C1 121.5(4)
C33 C34 C35 122.2(4)
C33 C34 Br34 118.9(4)
C35 C34 Br34 118.9(4)
C12 C11 C16 118.7(4)
C12 C11 C1 121.0(4)
C16 C11 C1 120.2(4)
C23 C24 C25 121.7(4)
C23 C24 Br24 119.1(4)
C25 C24 Br24 119.1(4)
C44 C43 C42 119.3(4)
C46 C41 C42 117.4(4)
C46 C41 C2 121.0(4)
C42 C41 C2 121.6(4)
C43 C42 C41 120.9(4)
C11 C16 C15 121.4(4)
C1 C2 C41 124.3(4)
C1 C2 C31 121.8(4)
C41 C2 C31 113.9(4)
C36 C31 C32 118.7(4)
C36 C31 C2 121.0(4)
C32 C31 C2 120.3(4)
C21 C22 C23 121.6(4)
C31 C36 C35 121.0(4)
C2 C1 C21 122.8(4)
C2 C1 C11 122.2(4)
C21 C1 C11 115.0(4)
C14 C13 C12 119.3(4)
C24 C23 C22 118.6(4)
C45 C44 C43 121.4(4)
C45 C44 Br44 119.8(4)
C43 C44 Br44 118.8(4)
C26 C25 C24 119.0(4)
C34 C35 C36 118.4(5)
C14 C15 C16 118.4(4)
C45 C46 C41 122.2(4)
C34 C33 C32 118.6(5)
C11 C12 C13 120.8(4)
C44 C45 C46 118.8(4)
C25 C26 C21 121.2(4)
C33 C32 C31 121.0(5)
Cl2 C27 Cl1 114.4(4)
Cl3 C28 Cl4 113.1(4)

loop_
_geom_bond_atom_site_label_1
_geom_bond_atom_site_label_2
_geom_bond_distance
Br24 C24 1.901(4)
Br34 C34 1.905(5)
Br14 C14 1.898(4)
Br44 C44 1.905(4)
Cl2 C27 1.719(8)
C14 C13 1.370(7)
C14 C15 1.386(7)
C21 C22 1.389(6)
C21 C26 1.406(6)
C21 C1 1.491(6)
C34 C33 1.375(7)
C34 C35 1.375(7)
C11 C12 1.381(6)
C11 C16 1.389(6)
C11 C1 1.496(6)
C24 C23 1.379(7)
C24 C25 1.383(7)
C43 C44 1.378(7)
C43 C42 1.383(7)
C41 C46 1.387(7)
C41 C42 1.400(6)
C41 C2 1.486(6)
C16 C15 1.390(6)
C2 C1 1.346(6)
C2 C31 1.499(6)
C31 C36 1.381(6)
C31 C32 1.394(7)
C22 C23 1.390(6)
C36 C35 1.396(6)
C13 C12 1.395(6)
C44 C45 1.368(7)
C25 C26 1.381(7)
C46 C45 1.378(7)
C33 C32 1.385(7)
Cl3 C28 1.699(7)
Cl4 C28 1.745(7)
Cl1 C27 1.733(9)
